data_1507427
loop_
_publ_author_name
'Anthony, John E.'
'Eaton, David L.'
'Parkin, Sean R.'

_publ_section_title
;
 A Road Map to Stable, Soluble, Easily Crystallized Pentacene Derivatives
;
_journal_issue 1
_journal_name_full 'Organic Letters'
_journal_page_first 15
_journal_paper_doi 10.1021/ol0167356
_journal_volume 4
_journal_year 2002
_chemical_formula_sum 'C38 H42 Si2'
_chemical_formula_weight 554.90
_chemical_name_systematic
; 
 ? 
;
_space_group_IT_number 15
_symmetry_cell_setting monoclinic
_symmetry_space_group_name_Hall '-C 2yc'
_symmetry_space_group_name_H-M 'C 1 2/c 1'
_atom_sites_solution_hydrogens geom
_atom_sites_solution_primary direct
_atom_sites_solution_secondary difmap
_audit_creation_method SHELXL-97
_cell_angle_alpha 90.00
_cell_angle_beta 118.1860(19)
_cell_angle_gamma 90.00
_cell_formula_units_Z 8
_cell_length_a 30.511(2)
_cell_length_b 7.3870(5)
_cell_length_c 32.106(2)
_cell_measurement_reflns_used 56443
_cell_measurement_temperature 173(2)
_cell_measurement_theta_max 27.48
_cell_measurement_theta_min 1.00
_cell_volume 6378.1(7)
_computing_cell_refinement 'SCALEPACK (Otwinowski & Minor, 1997)'
_computing_data_collection 'COLLECT (Nonius, 1998)'
_computing_data_reduction 'DENZO-SMN (Otwinowski & Minor, 1997)'
_computing_molecular_graphics 'XP in Siemens SHELXTL (Sheldrick, 1994)'
_computing_publication_material 'SHELX97-2 (Sheldrick, 1997) and local procedures'
_computing_structure_refinement 'SHELXL-97 (Sheldrick, 1997)'
_computing_structure_solution 'SHELXS-97 (Sheldrick, 1990)'
_diffrn_ambient_temperature 173(1)
_diffrn_detector_area_resol_mean 18
_diffrn_measured_fraction_theta_full 1.000
_diffrn_measured_fraction_theta_max 1.000
_diffrn_measurement_device_type 'Nonius KappaCCD diffractometer'
_diffrn_measurement_method '\w scans at fixed \c = 55\%'
_diffrn_radiation_monochromator graphite
_diffrn_radiation_source 'fine-focus sealed tube'
_diffrn_radiation_type MoK\a
_diffrn_radiation_wavelength 0.71073
_diffrn_reflns_av_R_equivalents 0.0873
_diffrn_reflns_av_sigmaI/netI 0.0796
_diffrn_reflns_limit_h_max 36
_diffrn_reflns_limit_h_min -36
_diffrn_reflns_limit_k_max 8
_diffrn_reflns_limit_k_min -8
_diffrn_reflns_limit_l_max 38
_diffrn_reflns_limit_l_min -38
_diffrn_reflns_number 20627
_diffrn_reflns_theta_full 25.00
_diffrn_reflns_theta_max 25.00
_diffrn_reflns_theta_min 1.44
_diffrn_standards_decay_% <1
_exptl_absorpt_coefficient_mu 0.136
_exptl_absorpt_correction_type none
_exptl_crystal_colour 'deep blue'
_exptl_crystal_density_diffrn 1.156
_exptl_crystal_density_method 'not measured'
_exptl_crystal_description rod
_exptl_crystal_F_000 2384
_exptl_crystal_size_max 0.56
_exptl_crystal_size_mid 0.18
_exptl_crystal_size_min 0.10
_refine_diff_density_max .421
_refine_diff_density_min -.382
_refine_diff_density_rms .046
_refine_ls_extinction_method none
_refine_ls_goodness_of_fit_ref 1.050
_refine_ls_hydrogen_treatment mixed
_refine_ls_matrix_type full
_refine_ls_number_parameters 403
_refine_ls_number_reflns 5620
_refine_ls_number_restraints 661
_refine_ls_restrained_S_all 1.020
_refine_ls_R_factor_all 0.1064
_refine_ls_R_factor_gt 0.0628
_refine_ls_shift/su_max 0.002
_refine_ls_shift/su_mean 0.000
_refine_ls_structure_factor_coef Fsqd
_refine_ls_weighting_details 'calc w=1/[\s^2^(Fo^2^)+(0.0431P)^2^+7.7187P] where P=(Fo^2^+2Fc^2^)/3'
_refine_ls_weighting_scheme calc
_refine_ls_wR_factor_gt 0.1233
_refine_ls_wR_factor_ref 0.1401
_reflns_number_gt 3734
_reflns_number_total 5620
_reflns_threshold_expression >2sigma(I)
_cod_data_source_file ol0167356_s2.cif
_cod_data_source_block k01102
_cod_original_cell_volume 6378.1(8)
_cod_original_sg_symbol_H-M 'C 2/c'
_cod_database_code 1507427

loop_
_symmetry_equiv_pos_as_xyz
'x, y, z'
'-x, y, -z+1/2'
'x+1/2, y+1/2, z'
'-x+1/2, y+1/2, -z+1/2'
'-x, -y, -z'
'x, -y, z-1/2'
'-x+1/2, -y+1/2, -z'
'x+1/2, -y+1/2, z-1/2'

loop_
_atom_site_label
_atom_site_type_symbol
_atom_site_fract_x
_atom_site_fract_y
_atom_site_fract_z
_atom_site_U_iso_or_equiv
_atom_site_adp_type
_atom_site_occupancy
_atom_site_symmetry_multiplicity
_atom_site_calc_flag
_atom_site_refinement_flags
_atom_site_disorder_assembly
_atom_site_disorder_group
Si1 Si 0.35026(3) 0.60310(11) 0.24326(3) 0.0351(2) Uani 1 1 d U . .
Si2 Si 0.40084(3) 0.12157(14) -0.08110(3) 0.0505(3) Uani 1 1 d U . .
C1 C 0.36788(9) 0.4021(3) 0.12063(8) 0.0255(6) Uani 1 1 d U . .
C2 C 0.32948(9) 0.4261(3) 0.07309(8) 0.0229(6) Uani 1 1 d U . .
C3 C 0.28314(9) 0.5002(3) 0.06234(8) 0.0257(6) Uani 1 1 d U . .
H3 H 0.2769 0.5355 0.0875 0.031 Uiso 1 1 calc R . .
C4 C 0.24565(9) 0.5240(3) 0.01581(8) 0.0248(6) Uani 1 1 d U . .
C5 C 0.19886(9) 0.5994(3) 0.00446(9) 0.0285(6) Uani 1 1 d U . .
H5 H 0.1924 0.6363 0.0294 0.034 Uiso 1 1 calc R . .
C6 C 0.16212(9) 0.6212(3) -0.04180(9) 0.0295(6) Uani 1 1 d U . .
C7 C 0.11443(9) 0.6989(4) -0.05374(10) 0.0351(7) Uani 1 1 d U . .
H7 H 0.1075 0.7372 -0.0292 0.042 Uiso 1 1 calc R . .
C8 C 0.07944(10) 0.7180(4) -0.09920(10) 0.0408(7) Uani 1 1 d U . .
H8 H 0.0482 0.7698 -0.1063 0.049 Uiso 1 1 calc R . .
C9 C 0.08861(10) 0.6619(4) -0.13666(10) 0.0401(7) Uani 1 1 d U . .
H9 H 0.0635 0.6763 -0.1685 0.048 Uiso 1 1 calc R . .
C10 C 0.13292(10) 0.5881(4) -0.12726(9) 0.0356(7) Uani 1 1 d U . .
H10 H 0.1384 0.5509 -0.1527 0.043 Uiso 1 1 calc R . .
C11 C 0.17176(9) 0.5647(3) -0.07970(9) 0.0289(6) Uani 1 1 d U . .
C12 C 0.21743(9) 0.4918(3) -0.06921(8) 0.0289(6) Uani 1 1 d U . .
H12 H 0.2236 0.4552 -0.0943 0.035 Uiso 1 1 calc R . .
C13 C 0.25520(9) 0.4701(3) -0.02228(8) 0.0258(6) Uani 1 1 d U . .
C14 C 0.30164(9) 0.3969(3) -0.01152(8) 0.0256(6) Uani 1 1 d U . .
H14 H 0.3079 0.3618 -0.0367 0.031 Uiso 1 1 calc R . .
C15 C 0.33907(9) 0.3736(3) 0.03478(8) 0.0223(6) Uani 1 1 d U . .
C16 C 0.38615(9) 0.2989(3) 0.04506(8) 0.0229(6) Uani 1 1 d U A .
C17 C 0.42359(9) 0.2778(3) 0.09195(8) 0.0255(6) Uani 1 1 d U . .
C18 C 0.47131(9) 0.2038(4) 0.10337(9) 0.0287(6) Uani 1 1 d U . .
H18 H 0.4781 0.1686 0.0786 0.034 Uiso 1 1 calc R . .
C19 C 0.50686(10) 0.1832(4) 0.14864(9) 0.0348(7) Uani 1 1 d U . .
H19 H 0.5381 0.1325 0.1553 0.042 Uiso 1 1 calc R . .
C20 C 0.49772(10) 0.2367(4) 0.18621(9) 0.0370(7) Uani 1 1 d U . .
H20 H 0.5230 0.2220 0.2179 0.044 Uiso 1 1 calc R . .
C21 C 0.45326(10) 0.3088(4) 0.17741(8) 0.0322(7) Uani 1 1 d U . .
H21 H 0.4480 0.3446 0.2031 0.039 Uiso 1 1 calc R . .
C22 C 0.41428(9) 0.3319(3) 0.13021(8) 0.0244(6) Uani 1 1 d U . .
C23 C 0.35912(9) 0.4560(4) 0.15919(8) 0.0275(6) Uani 1 1 d U . .
C24 C 0.35308(9) 0.5057(4) 0.19196(9) 0.0323(6) Uani 1 1 d U . .
C25 C 0.36575(12) 0.4198(5) 0.28856(10) 0.0561(9) Uani 1 1 d U . .
H25A H 0.4016 0.3912 0.3021 0.067 Uiso 1 1 calc R . .
H25B H 0.3601 0.4670 0.3145 0.067 Uiso 1 1 calc R . .
C26 C 0.33649(13) 0.2465(5) 0.27037(12) 0.0666(10) Uani 1 1 d U . .
H26A H 0.3008 0.2731 0.2561 0.100 Uiso 1 1 calc R . .
H26B H 0.3457 0.1615 0.2966 0.100 Uiso 1 1 calc R . .
H26C H 0.3440 0.1925 0.2466 0.100 Uiso 1 1 calc R . .
C27 C 0.39828(11) 0.7862(4) 0.26724(10) 0.0514(8) Uani 1 1 d U . .
H27A H 0.3880 0.8849 0.2436 0.062 Uiso 1 1 calc R . .
H27B H 0.3986 0.8363 0.2960 0.062 Uiso 1 1 calc R . .
C28 C 0.45063(11) 0.7308(5) 0.27958(12) 0.0646(10) Uani 1 1 d U . .
H28A H 0.4621 0.6377 0.3042 0.097 Uiso 1 1 calc R . .
H28B H 0.4726 0.8364 0.2911 0.097 Uiso 1 1 calc R . .
H28C H 0.4511 0.6822 0.2514 0.097 Uiso 1 1 calc R . .
C29 C 0.28747(11) 0.6950(5) 0.22481(10) 0.0555(9) Uani 1 1 d U . .
H29A H 0.2640 0.5923 0.2169 0.067 Uiso 1 1 calc R . .
H29B H 0.2879 0.7595 0.2520 0.067 Uiso 1 1 calc R . .
C30 C 0.26745(12) 0.8251(5) 0.18231(12) 0.0632(10) Uani 1 1 d U . .
H30A H 0.2893 0.9310 0.1901 0.095 Uiso 1 1 calc R . .
H30B H 0.2338 0.8644 0.1748 0.095 Uiso 1 1 calc R . .
H30C H 0.2665 0.7629 0.1549 0.095 Uiso 1 1 calc R . .
C31 C 0.39459(9) 0.2415(3) 0.00678(9) 0.0268(6) Uani 1 1 d U . .
C32 C 0.39925(9) 0.1932(4) -0.02696(9) 0.0331(7) Uani 1 1 d U A .
C33 C 0.34102(13) 0.2027(6) -0.13165(10) 0.0698(10) Uani 1 1 d U A .
H33A H 0.3433 0.3359 -0.1336 0.084 Uiso 1 1 calc R . .
H33B H 0.3388 0.1516 -0.1611 0.084 Uiso 1 1 calc R . .
C34 C 0.29435(14) 0.1614(6) -0.13110(13) 0.0869(13) Uani 1 1 d U . .
H34A H 0.2883 0.0307 -0.1348 0.130 Uiso 1 1 calc R A .
H34B H 0.2669 0.2251 -0.1572 0.130 Uiso 1 1 calc R . .
H34C H 0.2966 0.2008 -0.1010 0.130 Uiso 1 1 calc R . .
C35 C 0.4147(3) -0.1177(9) -0.0798(3) 0.0618(18) Uani 0.642(6) 1 d PDU A 1
H35A H 0.4167 -0.1483 -0.1089 0.074 Uiso 0.642(6) 1 calc PR A 1
H35B H 0.4478 -0.1410 -0.0526 0.074 Uiso 0.642(6) 1 calc PR A 1
C36 C 0.3770(2) -0.2425(10) -0.0762(3) 0.078(2) Uani 0.642(6) 1 d PDU A 1
H36A H 0.3878 -0.3685 -0.0746 0.118 Uiso 0.642(6) 1 calc PR A 1
H36B H 0.3445 -0.2262 -0.1040 0.118 Uiso 0.642(6) 1 calc PR A 1
H36C H 0.3746 -0.2132 -0.0476 0.118 Uiso 0.642(6) 1 calc PR A 1
C35' C 0.3920(5) -0.1493(18) -0.0815(4) 0.053(3) Uani 0.358(6) 1 d PDU A 2
H35C H 0.3608 -0.1759 -0.0803 0.064 Uiso 0.358(6) 1 calc PR A 2
H35D H 0.3887 -0.1990 -0.1114 0.064 Uiso 0.358(6) 1 calc PR A 2
C36' C 0.4345(4) -0.2426(14) -0.0407(3) 0.068(3) Uani 0.358(6) 1 d PDU A 2
H36D H 0.4295 -0.3739 -0.0440 0.102 Uiso 0.358(6) 1 calc PR A 2
H36E H 0.4359 -0.2030 -0.0110 0.102 Uiso 0.358(6) 1 calc PR A 2
H36F H 0.4658 -0.2115 -0.0406 0.102 Uiso 0.358(6) 1 calc PR A 2
C37 C 0.4594(3) 0.1851(10) -0.0789(3) 0.0561(19) Uani 0.541(7) 1 d PDU A 1
H37A H 0.4870 0.1222 -0.0521 0.067 Uiso 0.541(7) 1 calc PR A 1
H37B H 0.4594 0.1455 -0.1083 0.067 Uiso 0.541(7) 1 calc PR A 1
C38 C 0.4682(3) 0.3906(9) -0.0730(3) 0.061(2) Uani 0.541(7) 1 d PDU A 1
H38A H 0.4998 0.4199 -0.0724 0.092 Uiso 0.541(7) 1 calc PR A 1
H38B H 0.4693 0.4296 -0.0434 0.092 Uiso 0.541(7) 1 calc PR A 1
H38C H 0.4410 0.4532 -0.0996 0.092 Uiso 0.541(7) 1 calc PR A 1
C37' C 0.4479(3) 0.2816(17) -0.0887(3) 0.054(2) Uani 0.459(7) 1 d PDU A 2
H37C H 0.4525 0.2377 -0.1155 0.065 Uiso 0.459(7) 1 calc PR A 2
H37D H 0.4334 0.4047 -0.0967 0.065 Uiso 0.459(7) 1 calc PR A 2
C38' C 0.4983(3) 0.2923(13) -0.0448(3) 0.059(2) Uani 0.459(7) 1 d PDU A 2
H38D H 0.5196 0.3771 -0.0504 0.089 Uiso 0.459(7) 1 calc PR A 2
H38E H 0.5137 0.1721 -0.0377 0.089 Uiso 0.459(7) 1 calc PR A 2
H38F H 0.4940 0.3347 -0.0181 0.089 Uiso 0.459(7) 1 calc PR A 2

loop_
_atom_site_aniso_label
_atom_site_aniso_U_11
_atom_site_aniso_U_22
_atom_site_aniso_U_33
_atom_site_aniso_U_23
_atom_site_aniso_U_13
_atom_site_aniso_U_12
Si1 0.0353(5) 0.0464(5) 0.0247(4) -0.0071(4) 0.0150(4) 0.0023(4)
Si2 0.0511(6) 0.0764(7) 0.0303(5) -0.0137(5) 0.0244(4) -0.0020(5)
C1 0.0321(14) 0.0241(14) 0.0227(13) -0.0034(11) 0.0150(11) -0.0027(12)
C2 0.0266(13) 0.0209(14) 0.0224(13) -0.0011(11) 0.0126(11) -0.0012(11)
C3 0.0311(14) 0.0236(15) 0.0266(13) -0.0029(12) 0.0170(11) -0.0028(12)
C4 0.0269(14) 0.0220(14) 0.0264(13) 0.0004(11) 0.0134(11) -0.0021(11)
C5 0.0300(14) 0.0257(15) 0.0337(14) -0.0003(12) 0.0182(12) -0.0041(12)
C6 0.0254(14) 0.0218(15) 0.0394(15) 0.0034(12) 0.0139(12) -0.0029(12)
C7 0.0286(15) 0.0315(16) 0.0467(17) 0.0010(14) 0.0191(13) 0.0000(13)
C8 0.0267(15) 0.0369(18) 0.0525(18) 0.0076(15) 0.0135(14) 0.0015(13)
C9 0.0278(15) 0.0387(18) 0.0419(17) 0.0100(14) 0.0067(13) 0.0003(13)
C10 0.0356(16) 0.0327(17) 0.0322(15) 0.0047(13) 0.0107(13) -0.0029(13)
C11 0.0280(14) 0.0225(15) 0.0332(14) 0.0035(12) 0.0119(12) -0.0018(12)
C12 0.0315(15) 0.0275(15) 0.0264(14) -0.0013(12) 0.0125(12) -0.0026(12)
C13 0.0272(14) 0.0232(14) 0.0268(13) 0.0020(11) 0.0126(11) -0.0020(11)
C14 0.0287(14) 0.0257(15) 0.0237(13) -0.0013(11) 0.0136(11) -0.0015(12)
C15 0.0242(13) 0.0214(14) 0.0223(13) -0.0020(11) 0.0119(11) -0.0017(11)
C16 0.0241(13) 0.0236(14) 0.0233(13) -0.0032(11) 0.0131(11) -0.0042(11)
C17 0.0271(14) 0.0252(15) 0.0239(13) -0.0020(11) 0.0119(11) -0.0023(11)
C18 0.0268(14) 0.0343(16) 0.0245(14) -0.0031(12) 0.0117(12) 0.0011(12)
C19 0.0277(15) 0.0453(18) 0.0296(15) -0.0024(13) 0.0120(12) 0.0036(13)
C20 0.0334(16) 0.0471(18) 0.0217(14) -0.0028(13) 0.0057(12) 0.0019(14)
C21 0.0362(16) 0.0390(17) 0.0206(14) -0.0029(12) 0.0126(12) 0.0023(13)
C22 0.0276(14) 0.0244(14) 0.0207(13) -0.0021(11) 0.0109(11) -0.0037(11)
C23 0.0234(14) 0.0314(15) 0.0253(14) -0.0017(12) 0.0094(12) -0.0009(12)
C24 0.0293(15) 0.0386(17) 0.0279(14) -0.0008(13) 0.0127(12) 0.0005(13)
C25 0.064(2) 0.070(2) 0.0357(17) -0.0011(16) 0.0246(16) 0.0096(17)
C26 0.081(3) 0.060(2) 0.062(2) 0.0113(18) 0.036(2) 0.002(2)
C27 0.0445(18) 0.062(2) 0.0409(18) -0.0164(16) 0.0142(15) 0.0018(16)
C28 0.0428(19) 0.068(2) 0.074(2) -0.0214(19) 0.0200(18) -0.0084(18)
C29 0.0467(18) 0.074(2) 0.0418(18) -0.0142(16) 0.0180(15) 0.0083(17)
C30 0.055(2) 0.061(2) 0.065(2) 0.0071(18) 0.0214(18) 0.0148(18)
C31 0.0217(14) 0.0305(15) 0.0254(14) 0.0021(12) 0.0088(11) 0.0023(12)
C32 0.0278(15) 0.0430(17) 0.0282(15) -0.0010(13) 0.0130(12) 0.0030(13)
C33 0.075(2) 0.098(3) 0.0277(17) 0.0054(18) 0.0178(16) -0.012(2)
C34 0.066(2) 0.121(3) 0.054(2) -0.014(2) 0.0128(19) 0.011(2)
C35 0.062(4) 0.081(3) 0.055(3) -0.022(3) 0.038(3) 0.005(3)
C36 0.086(4) 0.080(4) 0.089(4) -0.001(4) 0.057(4) 0.007(3)
C35' 0.062(6) 0.065(4) 0.046(4) -0.017(4) 0.037(5) -0.001(4)
C36' 0.074(6) 0.069(5) 0.072(5) 0.001(4) 0.043(4) 0.009(4)
C37 0.073(4) 0.059(4) 0.056(4) 0.001(4) 0.047(3) 0.012(3)
C38 0.069(5) 0.060(4) 0.076(5) 0.001(4) 0.052(4) 0.006(3)
C37' 0.055(4) 0.075(5) 0.041(4) -0.002(4) 0.031(3) 0.007(4)
C38' 0.046(4) 0.084(6) 0.052(4) -0.010(4) 0.026(3) 0.000(4)

loop_
_atom_type_symbol
_atom_type_description
_atom_type_scat_dispersion_real
_atom_type_scat_dispersion_imag
_atom_type_scat_source
C C .0033 .0016 'International Tables Vol C Tables 4.2.6.8 and 6.1.1.4'
H H .0000 .0000 'International Tables Vol C Tables 4.2.6.8 and 6.1.1.4'
Si Si .0817 .0704 'International Tables Vol C Tables 4.2.6.8 and 6.1.1.4'

loop_
_geom_angle_atom_site_label_1
_geom_angle_atom_site_label_2
_geom_angle_atom_site_label_3
_geom_angle
C24 Si1 C29 109.72(13)
C24 Si1 C27 107.03(13)
C29 Si1 C27 110.98(15)
C24 Si1 C25 108.13(13)
C29 Si1 C25 110.92(15)
C27 Si1 C25 109.93(15)
C35 Si2 C37 92.1(3)
C35 Si2 C32 111.6(2)
C37 Si2 C32 110.7(3)
C35 Si2 C33 116.8(3)
C37 Si2 C33 119.2(3)
C32 Si2 C33 106.05(14)
C35 Si2 C37' 114.5(4)
C37 Si2 C37' 23.8(3)
C32 Si2 C37' 106.9(3)
C33 Si2 C37' 99.8(3)
C35 Si2 C35' 20.5(3)
C37 Si2 C35' 112.5(4)
C32 Si2 C35' 103.1(4)
C33 Si2 C35' 103.8(4)
C37' Si2 C35' 134.5(5)
C22 C1 C2 121.0(2)
C22 C1 C23 119.5(2)
C2 C1 C23 119.5(2)
C3 C2 C1 122.3(2)
C3 C2 C15 118.8(2)
C1 C2 C15 118.8(2)
C4 C3 C2 122.3(2)
C4 C3 H3 118.9
C2 C3 H3 118.9
C3 C4 C5 122.9(2)
C3 C4 C13 118.7(2)
C5 C4 C13 118.4(2)
C6 C5 C4 122.1(2)
C6 C5 H5 118.9
C4 C5 H5 118.9
C5 C6 C7 122.5(2)
C5 C6 C11 119.1(2)
C7 C6 C11 118.3(2)
C8 C7 C6 121.0(3)
C8 C7 H7 119.5
C6 C7 H7 119.5
C7 C8 C9 120.9(3)
C7 C8 H8 119.5
C9 C8 H8 119.5
C10 C9 C8 120.3(3)
C10 C9 H9 119.8
C8 C9 H9 119.8
C9 C10 C11 121.5(3)
C9 C10 H10 119.3
C11 C10 H10 119.3
C12 C11 C10 122.6(2)
C12 C11 C6 119.5(2)
C10 C11 C6 117.9(2)
C11 C12 C13 121.8(2)
C11 C12 H12 119.1
C13 C12 H12 119.1
C14 C13 C12 122.0(2)
C14 C13 C4 119.0(2)
C12 C13 C4 119.0(2)
C15 C14 C13 122.4(2)
C15 C14 H14 118.8
C13 C14 H14 118.8
C14 C15 C16 121.6(2)
C14 C15 C2 118.8(2)
C16 C15 C2 119.6(2)
C17 C16 C15 120.8(2)
C17 C16 C31 120.1(2)
C15 C16 C31 119.1(2)
C16 C17 C18 122.1(2)
C16 C17 C22 119.7(2)
C18 C17 C22 118.3(2)
C19 C18 C17 121.5(2)
C19 C18 H18 119.3
C17 C18 H18 119.3
C18 C19 C20 120.3(2)
C18 C19 H19 119.9
C20 C19 H19 119.9
C21 C20 C19 120.8(2)
C21 C20 H20 119.6
C19 C20 H20 119.6
C20 C21 C22 121.2(2)
C20 C21 H21 119.4
C22 C21 H21 119.4
C1 C22 C21 121.8(2)
C1 C22 C17 120.1(2)
C21 C22 C17 118.1(2)
C24 C23 C1 177.7(3)
C23 C24 Si1 172.5(2)
C26 C25 Si1 115.1(2)
C26 C25 H25A 108.5
Si1 C25 H25A 108.5
C26 C25 H25B 108.5
Si1 C25 H25B 108.5
H25A C25 H25B 107.5
C25 C26 H26A 109.5
C25 C26 H26B 109.5
H26A C26 H26B 109.5
C25 C26 H26C 109.5
H26A C26 H26C 109.5
H26B C26 H26C 109.5
C28 C27 Si1 115.9(2)
C28 C27 H27A 108.3
Si1 C27 H27A 108.3
C28 C27 H27B 108.3
Si1 C27 H27B 108.3
H27A C27 H27B 107.4
C27 C28 H28A 109.5
C27 C28 H28B 109.5
H28A C28 H28B 109.5
C27 C28 H28C 109.5
H28A C28 H28C 109.5
H28B C28 H28C 109.5
C30 C29 Si1 115.5(2)
C30 C29 H29A 108.4
Si1 C29 H29A 108.4
C30 C29 H29B 108.4
Si1 C29 H29B 108.4
H29A C29 H29B 107.5
C29 C30 H30A 109.5
C29 C30 H30B 109.5
H30A C30 H30B 109.5
C29 C30 H30C 109.5
H30A C30 H30C 109.5
H30B C30 H30C 109.5
C32 C31 C16 176.8(3)
C31 C32 Si2 175.4(2)
C34 C33 Si2 118.5(3)
C34 C33 H33A 107.7
Si2 C33 H33A 107.7
C34 C33 H33B 107.7
Si2 C33 H33B 107.7
H33A C33 H33B 107.1
C33 C34 H34A 109.5
C33 C34 H34B 109.5
H34A C34 H34B 109.5
C33 C34 H34C 109.5
H34A C34 H34C 109.5
H34B C34 H34C 109.5
C36 C35 Si2 114.6(5)
C36 C35 H35A 108.6
Si2 C35 H35A 108.6
C36 C35 H35B 108.6
Si2 C35 H35B 108.6
H35A C35 H35B 107.6
C35 C36 H36A 109.5
C35 C36 H36B 109.5
H36A C36 H36B 109.5
C35 C36 H36C 109.5
H36A C36 H36C 109.5
H36B C36 H36C 109.5
C36' C35' Si2 113.0(9)
C36' C35' H35C 109.0
Si2 C35' H35C 109.0
C36' C35' H35D 109.0
Si2 C35' H35D 109.0
H35C C35' H35D 107.8
C35' C36' H36D 109.5
C35' C36' H36E 109.5
H36D C36' H36E 109.5
C35' C36' H36F 109.5
H36D C36' H36F 109.5
H36E C36' H36F 109.5
C38 C37 Si2 111.8(6)
C38 C37 H37A 109.3
Si2 C37 H37A 109.3
C38 C37 H37B 109.3
Si2 C37 H37B 109.3
H37A C37 H37B 107.9
C37 C38 H38A 109.5
C37 C38 H38B 109.5
H38A C38 H38B 109.5
C37 C38 H38C 109.5
H38A C38 H38C 109.5
H38B C38 H38C 109.5
C38' C37' Si2 113.3(7)
C38' C37' H37C 108.9
Si2 C37' H37C 108.9
C38' C37' H37D 108.9
Si2 C37' H37D 108.9
H37C C37' H37D 107.7
C37' C38' H38D 109.5
C37' C38' H38E 109.5
H38D C38' H38E 109.5
C37' C38' H38F 109.5
H38D C38' H38F 109.5
H38E C38' H38F 109.5

loop_
_geom_bond_atom_site_label_1
_geom_bond_atom_site_label_2
_geom_bond_distance
Si1 C24 1.836(3)
Si1 C29 1.847(3)
Si1 C27 1.872(3)
Si1 C25 1.877(3)
Si2 C35 1.813(7)
Si2 C37 1.817(8)
Si2 C32 1.840(3)
Si2 C33 1.878(3)
Si2 C37' 1.961(10)
Si2 C35' 2.018(14)
C1 C22 1.399(3)
C1 C2 1.430(3)
C1 C23 1.440(3)
C2 C3 1.399(3)
C2 C15 1.445(3)
C3 C4 1.399(3)
C3 H3 0.9500
C4 C5 1.410(3)
C4 C13 1.441(3)
C5 C6 1.384(3)
C5 H5 0.9500
C6 C7 1.437(3)
C6 C11 1.442(3)
C7 C8 1.348(4)
C7 H7 0.9500
C8 C9 1.420(4)
C8 H8 0.9500
C9 C10 1.353(4)
C9 H9 0.9500
C10 C11 1.434(3)
C10 H10 0.9500
C11 C12 1.379(3)
C12 C13 1.409(3)
C12 H12 0.9500
C13 C14 1.399(3)
C14 C15 1.393(3)
C14 H14 0.9500
C15 C16 1.424(3)
C16 C17 1.404(3)
C16 C31 1.434(3)
C17 C18 1.431(3)
C17 C22 1.442(3)
C18 C19 1.350(3)
C18 H18 0.9500
C19 C20 1.417(4)
C19 H19 0.9500
C20 C21 1.357(3)
C20 H20 0.9500
C21 C22 1.427(3)
C21 H21 0.9500
C23 C24 1.208(3)
C25 C26 1.512(4)
C25 H25A 0.9900
C25 H25B 0.9900
C26 H26A 0.9800
C26 H26B 0.9800
C26 H26C 0.9800
C27 C28 1.509(4)
C27 H27A 0.9900
C27 H27B 0.9900
C28 H28A 0.9800
C28 H28B 0.9800
C28 H28C 0.9800
C29 C30 1.540(4)
C29 H29A 0.9900
C29 H29B 0.9900
C30 H30A 0.9800
C30 H30B 0.9800
C30 H30C 0.9800
C31 C32 1.211(3)
C33 C34 1.465(5)
C33 H33A 0.9900
C33 H33B 0.9900
C34 H34A 0.9800
C34 H34B 0.9800
C34 H34C 0.9800
C35 C36 1.521(8)
C35 H35A 0.9900
C35 H35B 0.9900
C36 H36A 0.9800
C36 H36B 0.9800
C36 H36C 0.9800
C35' C36' 1.506(13)
C35' H35C 0.9900
C35' H35D 0.9900
C36' H36D 0.9800
C36' H36E 0.9800
C36' H36F 0.9800
C37 C38 1.537(9)
C37 H37A 0.9900
C37 H37B 0.9900
C38 H38A 0.9800
C38 H38B 0.9800
C38 H38C 0.9800
C37' C38' 1.519(10)
C37' H37C 0.9900
C37' H37D 0.9900
C38' H38D 0.9800
C38' H38E 0.9800
C38' H38F 0.9800
